data_2102752
loop_
_publ_author_name
'Redhammer, G\"unther J.'

_publ_section_title
;
 Temperature-dependent crystal structure refinement and ^57^Fe
 M\"ossbauer spectroscopy of Cu~2~Fe~2~Ge~4~O~13~
;
_journal_coeditor_code WS5044
_journal_issue 1
_journal_name_full 'Acta Crystallographica Section B'
_journal_page_first 4
_journal_page_last 16
_journal_paper_doi 10.1107/S0108768106051652
_journal_volume 63
_journal_year 2007
_chemical_formula_moiety 'Cu2 Fe2 Ge4 O13'
_chemical_formula_sum 'Cu2 Fe2 Ge4 O13'
_chemical_formula_weight 737.14
_space_group_crystal_system monoclinic
_space_group_IT_number 11
_space_group_name_Hall '-P 2yb'
_symmetry_space_group_name_Hall '-P 2yb'
_symmetry_space_group_name_H-M 'P 1 21/m 1'
_audit_creation_method 'WinGX routine CIF_UPDATE'
_cell_angle_alpha 90
_cell_angle_beta 96.28(2)
_cell_angle_gamma 90
_cell_formula_units_Z 2
_cell_length_a 12.1073(8)
_cell_length_b 8.5380(7)
_cell_length_c 4.8899(5)
_cell_measurement_reflns_used 4541
_cell_measurement_temperature 736(2)
_cell_measurement_theta_max 28.09
_cell_measurement_theta_min 2.94
_cell_volume 502.45(8)
_computing_cell_refinement 'STOE X-Area (Stoe & Cie, 2002)'
_computing_data_collection 'STOE X-Area (Stoe & Cie, 2002)'
_computing_data_reduction 'Stoe X-Area (Stoe & Cie, 2002)'
_computing_molecular_graphics 'Diamond 3.0 Bradenburg & Berndt 1999)'
_computing_publication_material 'Wingx 1.70.00 (Farrugia, 1999)'
_computing_structure_refinement 'SHELXL-97 (Sheldrick, 1997)'
_computing_structure_solution 'SHELXS-97 (Sheldrick, 1997)'
_diffrn_measured_fraction_theta_full 0.9
_diffrn_measured_fraction_theta_max 0.9
_diffrn_measurement_device one-circle-diffractometer
_diffrn_measurement_device_type 'STOE IPDS-I'
_diffrn_measurement_method 'rotation method, \f'
_diffrn_radiation_type MoK\a
_diffrn_radiation_wavelength 0.71073
_diffrn_reflns_av_R_equivalents 0.0469
_diffrn_reflns_limit_h_max 16
_diffrn_reflns_limit_h_min -15
_diffrn_reflns_limit_k_max 11
_diffrn_reflns_limit_k_min -11
_diffrn_reflns_limit_l_max 5
_diffrn_reflns_limit_l_min -5
_diffrn_reflns_number 4541
_diffrn_reflns_theta_full 28.05
_diffrn_reflns_theta_max 28.05
_diffrn_reflns_theta_min 2.93
_diffrn_standards_decay_% 0
_diffrn_standards_interval_count 0
_diffrn_standards_interval_time 0
_diffrn_standards_number 0
_exptl_absorpt_coefficient_mu 18.821
_exptl_absorpt_correction_T_max 0.25
_exptl_absorpt_correction_T_min 0.12
_exptl_absorpt_correction_type numerical
_exptl_absorpt_process_details 'via equivalents using Stoe X-SHAPE and X-RED (Stoe & Cie 1996)'
_exptl_crystal_colour 'pale green'
_exptl_crystal_density_diffrn 4.872
_exptl_crystal_density_method 'not measured'
_exptl_crystal_description prismatic
_exptl_crystal_F_000 684
_exptl_crystal_size_max 0.12
_exptl_crystal_size_mid 0.11
_exptl_crystal_size_min 0.08
_refine_diff_density_max 0.731
_refine_diff_density_min -0.671
_refine_ls_extinction_coef 0.0323(9)
_refine_ls_extinction_expression Fc^*^=kFc[1+0.001xFc^2^\l^3^/sin(2\q)]^-1/4^
_refine_ls_extinction_method SHELXL
_refine_ls_goodness_of_fit_ref 0.97
_refine_ls_hydrogen_treatment noref
_refine_ls_matrix_type full
_refine_ls_number_parameters 110
_refine_ls_number_reflns 1171
_refine_ls_number_restraints 3
_refine_ls_restrained_S_all 0.969
_refine_ls_R_factor_gt 0.0265
_refine_ls_shift/su_max 0.001
_refine_ls_structure_factor_coef Fsqd
_refine_ls_weighting_details 'calc w=1/[\s^2^(Fo^2^)+(0.0246P)^2^+0.0000P] where P=(Fo^2^+2Fc^2^)/3'
_refine_ls_weighting_scheme calc
_refine_ls_wR_factor_ref 0.0536
_reflns_number_gt 877
_reflns_number_total 1171
_reflns_threshold_expression >2sigma(I)
_cod_data_source_file ws5044.cif
_cod_data_source_block cf9_550
_cod_original_sg_symbol_H-M 'P 21/m'
_cod_database_code 2102752

loop_
_symmetry_equiv_pos_as_xyz
'x, y, z'
'-x, y+1/2, -z'
'-x, -y, -z'
'x, -y-1/2, z'

loop_
_atom_site_type_symbol
_atom_site_label
_atom_site_fract_x
_atom_site_fract_y
_atom_site_fract_z
_atom_site_U_iso_or_equiv
_atom_site_adp_type
_atom_site_calc_flag
_atom_site_refinement_flags
_atom_site_occupancy
Ge Ge1 0.24026(6) 0.25 0.49185(18) 0.0125(2) Uani d S 1
Ge Ge2 0.74725(6) 0.25 0.33482(18) 0.0127(2) Uani d S 1
Ge Ge3 -0.00509(5) 0.25 0.40275(18) 0.0150(2) Uani d SD 1
Ge Ge4 0.51282(6) 0.25 0.60671(18) 0.01136(19) Uani d S 1
Fe Fe1 0.37561(6) 0.06141(8) 1.04885(19) 0.01295(18) Uani d . 1
Cu Cu1 0.12524(5) -0.00328(10) 1.04395(18) 0.0241(2) Uani d . 1
O O1 0.3322(4) 0.25 0.7949(12) 0.0164(11) Uani d S 1
O O2 0.6519(4) 0.25 0.5624(15) 0.0303(15) Uani d S 1
O O3 0.1133(3) 0.25 0.6407(9) 0.0188(12) Uani d SD 1
O O4 0.2476(3) 0.0840(5) 0.2848(9) 0.0185(9) Uani d . 1
O O5 0.8721(3) 0.25 0.5633(11) 0.0195(12) Uani d S 1
O O6 0.5048(3) 0.0762(4) 0.7927(9) 0.0171(8) Uani d . 1
O O7 0.7426(3) 0.0810(4) 0.1318(10) 0.0205(9) Uani d . 1
O O8 0.4360(4) 0.25 0.2846(13) 0.0164(11) Uani d S 1
O O9 -0.0034(3) 0.0842(4) 0.1974(10) 0.0342(13) Uani d D 1

loop_
_atom_site_aniso_label
_atom_site_aniso_U_11
_atom_site_aniso_U_22
_atom_site_aniso_U_33
_atom_site_aniso_U_12
_atom_site_aniso_U_13
_atom_site_aniso_U_23
Ge1 0.0087(3) 0.0127(4) 0.0156(5) 0 -0.0014(3) 0
Ge2 0.0077(3) 0.0114(4) 0.0188(5) 0 0.0006(3) 0
Ge3 0.0065(3) 0.0191(4) 0.0192(5) 0 0.0002(3) 0
Ge4 0.0096(3) 0.0093(3) 0.0148(5) 0 -0.0008(3) 0
Fe1 0.0084(3) 0.0108(3) 0.0195(5) 0.0005(3) 0.0005(2) -0.0003(3)
Cu1 0.0088(3) 0.0295(4) 0.0337(5) -0.0025(2) 0.0012(2) -0.0144(3)
O1 0.016(2) 0.015(3) 0.018(3) 0 -0.002(2) 0
O2 0.012(3) 0.048(4) 0.032(4) 0 0.008(2) 0
O3 0.009(2) 0.033(3) 0.013(3) 0 -0.0012(18) 0
O4 0.0075(15) 0.019(2) 0.029(3) -0.0044(13) 0.0020(13) -0.0094(17)
O5 0.009(2) 0.032(3) 0.017(3) 0 0.0010(19) 0
O6 0.0123(16) 0.0141(18) 0.025(3) 0.0056(14) 0.0046(14) 0.0062(16)
O7 0.0149(17) 0.0140(19) 0.032(3) -0.0019(14) 0.0014(14) -0.0104(18)
O8 0.018(2) 0.012(2) 0.019(3) 0 -0.004(2) 0
O9 0.0108(17) 0.046(3) 0.044(4) 0.0017(17) -0.0020(16) -0.028(3)

loop_
_atom_type_symbol
_atom_type_description
_atom_type_scat_dispersion_real
_atom_type_scat_dispersion_imag
_atom_type_scat_source
Cu Cu 0.3201 1.2651 'International Tables Vol C Tables 4.2.6.8 and 6.1.1.4'
Fe Fe 0.3463 0.8444 'International Tables Vol C Tables 4.2.6.8 and 6.1.1.4'
Ge Ge 0.1547 1.8001 'International Tables Vol C Tables 4.2.6.8 and 6.1.1.4'
O O 0.0106 0.006 'International Tables Vol C Tables 4.2.6.8 and 6.1.1.4'

loop_
_geom_angle_atom_site_label_1
_geom_angle_atom_site_label_2
_geom_angle_atom_site_label_3
_geom_angle_site_symmetry_1
_geom_angle_site_symmetry_3
_geom_angle
O4 Ge1 O4 . 4_565 108.2(3)
O4 Ge1 O1 . . 114.91(15)
O4 Ge1 O1 4_565 . 114.91(15)
O4 Ge1 O3 . . 109.84(13)
O4 Ge1 O3 4_565 . 109.84(13)
O1 Ge1 O3 . . 98.7(2)
O2 Ge2 O7 . . 113.10(17)
O2 Ge2 O7 . 4_565 113.10(17)
O7 Ge2 O7 . 4_565 111.2(3)
O2 Ge2 O5 . . 100.4(2)
O7 Ge2 O5 . . 109.20(14)
O7 Ge2 O5 4_565 . 109.20(14)
O9 Ge3 O9 . 4_565 109.2(4)
O9 Ge3 O3 . . 108.95(17)
O9 Ge3 O3 4_565 . 108.95(17)
O9 Ge3 O5 . 1_455 108.83(17)
O9 Ge3 O5 4_565 1_455 108.83(17)
O3 Ge3 O5 . 1_455 112.1(3)
O2 Ge4 O8 . . 108.7(3)
O2 Ge4 O6 . 4_565 100.15(17)
O8 Ge4 O6 . 4_565 114.60(15)
O2 Ge4 O6 . . 100.15(17)
O8 Ge4 O6 . . 114.60(15)
O6 Ge4 O6 4_565 . 116.1(3)
O6 Fe1 O7 3_657 3_656 105.75(15)
O6 Fe1 O4 3_657 1_556 114.05(17)
O7 Fe1 O4 3_656 1_556 75.93(16)
O6 Fe1 O1 3_657 . 146.55(18)
O7 Fe1 O1 3_656 . 94.89(17)
O4 Fe1 O1 1_556 . 96.16(19)
O6 Fe1 O8 3_657 1_556 92.63(16)
O7 Fe1 O8 3_656 1_556 155.34(19)
O4 Fe1 O8 1_556 1_556 81.66(19)
O1 Fe1 O8 . 1_556 77.24(17)
O6 Fe1 O6 3_657 . 72.96(18)
O7 Fe1 O6 3_656 . 108.29(17)
O4 Fe1 O6 1_556 . 170.97(14)
O1 Fe1 O6 . . 75.71(18)
O8 Fe1 O6 1_556 . 92.6(2)
O9 Cu1 O4 3_556 1_556 178.5(2)
O9 Cu1 O9 3_556 1_556 77.39(10)
O4 Cu1 O9 1_556 1_556 102.04(14)
O9 Cu1 O7 3_556 3_656 102.28(15)
O4 Cu1 O7 1_556 3_656 78.20(16)
O9 Cu1 O7 1_556 3_656 176.1(2)

loop_
_geom_bond_atom_site_label_1
_geom_bond_atom_site_label_2
_geom_bond_site_symmetry_2
_geom_bond_distance
Ge1 O4 . 1.750(4)
Ge1 O4 4_565 1.750(4)
Ge1 O1 . 1.753(6)
Ge1 O3 . 1.771(5)
Ge2 O2 . 1.689(6)
Ge2 O7 . 1.748(4)
Ge2 O7 4_565 1.748(4)
Ge2 O5 . 1.778(5)
Ge3 O9 . 1.737(4)
Ge3 O9 4_565 1.737(4)
Ge3 O3 . 1.745(4)
Ge3 O5 1_455 1.756(4)
Ge4 O2 . 1.721(5)
Ge4 O8 . 1.740(6)
Ge4 O6 4_565 1.749(4)
Ge4 O6 . 1.749(4)
Fe1 O6 3_657 1.958(3)
Fe1 O7 3_656 2.008(4)
Fe1 O4 1_556 2.040(4)
Fe1 O1 . 2.066(4)
Fe1 O8 1_556 2.067(4)
Fe1 O6 . 2.112(4)
Cu1 O9 3_556 1.915(3)
Cu1 O4 1_556 1.938(4)
Cu1 O9 1_556 1.950(3)
Cu1 O7 3_656 2.010(4)
